data_4071669
loop_
_publ_author_name
'Beweries, Torsten'
'Burlakov, Vladimir V.'
'Peitz, Stephan'
'Arndt, Perdita'
'Baumann, Wolfgang'
'Spannenberg, Anke'
'Rosenthal, Uwe'

_publ_section_title
;
 Synthesis and Reactions of Cp*2Hf(\h2-PhC2SiMe3) with Water and Carbon
 Dioxide&#x2020;
;
_journal_issue 15
_journal_name_full Organometallics
_journal_page_first 3954
_journal_paper_doi 10.1021/om8003064
_journal_volume 27
_journal_year 2008
_chemical_formula_sum 'C32 H44 Hf O2 Si'
_chemical_formula_weight 667.25
_chemical_name_systematic
; 
 ? 
;
_space_group_IT_number 14
_symmetry_cell_setting monoclinic
_symmetry_space_group_name_Hall '-P 2ybc'
_symmetry_space_group_name_H-M 'P 1 21/c 1'
_atom_sites_solution_hydrogens geom
_atom_sites_solution_primary direct
_atom_sites_solution_secondary difmap
_audit_creation_method SHELXL-97
_cell_angle_alpha 90.00
_cell_angle_beta 105.079(3)
_cell_angle_gamma 90.00
_cell_formula_units_Z 4
_cell_length_a 10.2069(5)
_cell_length_b 17.1456(4)
_cell_length_c 17.6053(6)
_cell_measurement_reflns_used 13910
_cell_measurement_temperature 200(2)
_cell_measurement_theta_max 29.64
_cell_measurement_theta_min 2.00
_cell_volume 2974.9(2)
_computing_data_collection STOE-X-AREA
_computing_molecular_graphics XP
_computing_structure_refinement 'SHELXL-97 (Sheldrick, 1997)'
_computing_structure_solution 'SIR 2004 (J. Appl. Cryst. 2005, 38, 381)'
_diffrn_ambient_temperature 200(2)
_diffrn_measured_fraction_theta_full 0.994
_diffrn_measured_fraction_theta_max 0.994
_diffrn_measurement_device_type 'STOE-IPDS II'
_diffrn_radiation_monochromator graphite
_diffrn_radiation_source 'fine-focus sealed tube'
_diffrn_radiation_type MoK\a
_diffrn_radiation_wavelength 0.71073
_diffrn_reflns_av_R_equivalents 0.0407
_diffrn_reflns_av_sigmaI/netI 0.0241
_diffrn_reflns_limit_h_max 14
_diffrn_reflns_limit_h_min -13
_diffrn_reflns_limit_k_max 21
_diffrn_reflns_limit_k_min -23
_diffrn_reflns_limit_l_max 24
_diffrn_reflns_limit_l_min -24
_diffrn_reflns_number 56772
_diffrn_reflns_theta_full 29.20
_diffrn_reflns_theta_max 29.20
_diffrn_reflns_theta_min 2.07
_exptl_absorpt_coefficient_mu 3.573
_exptl_absorpt_correction_T_max 0.5345
_exptl_absorpt_correction_T_min 0.2945
_exptl_absorpt_correction_type numerical
_exptl_crystal_colour yellow
_exptl_crystal_density_diffrn 1.490
_exptl_crystal_density_method 'not measured'
_exptl_crystal_description prism
_exptl_crystal_F_000 1352
_exptl_crystal_size_max 0.40
_exptl_crystal_size_mid 0.35
_exptl_crystal_size_min 0.20
_refine_diff_density_max 0.777
_refine_diff_density_min -0.974
_refine_diff_density_rms 0.069
_refine_ls_extinction_method none
_refine_ls_goodness_of_fit_ref 0.919
_refine_ls_hydrogen_treatment constr
_refine_ls_matrix_type full
_refine_ls_number_parameters 338
_refine_ls_number_reflns 8008
_refine_ls_number_restraints 0
_refine_ls_restrained_S_all 0.919
_refine_ls_R_factor_all 0.0259
_refine_ls_R_factor_gt 0.0175
_refine_ls_shift/su_max 0.004
_refine_ls_shift/su_mean 0.000
_refine_ls_structure_factor_coef Fsqd
_refine_ls_weighting_details 'calc w=1/[\s^2^(Fo^2^)+(0.0241P)^2^+0.0000P] where P=(Fo^2^+2Fc^2^)/3'
_refine_ls_weighting_scheme calc
_refine_ls_wR_factor_gt 0.0375
_refine_ls_wR_factor_ref 0.0387
_reflns_number_gt 6637
_reflns_number_total 8008
_reflns_threshold_expression >2sigma(I)
_cod_data_source_file om8003064-file004.cif
_cod_data_source_block ks782
_cod_original_cell_volume 2974.90(19)
_cod_original_sg_symbol_H-M P2(1)/c
_cod_database_code 4071669

loop_
_symmetry_equiv_pos_as_xyz
'x, y, z'
'-x, y+1/2, -z+1/2'
'-x, -y, -z'
'x, -y-1/2, z-1/2'

loop_
_atom_site_label
_atom_site_type_symbol
_atom_site_fract_x
_atom_site_fract_y
_atom_site_fract_z
_atom_site_U_iso_or_equiv
_atom_site_adp_type
_atom_site_occupancy
_atom_site_symmetry_multiplicity
_atom_site_calc_flag
_atom_site_refinement_flags
C1 C 0.25969(17) 0.18576(11) 0.77014(10) 0.0204(3) Uani 1 1 d .
C2 C 0.20876(19) 0.11210(11) 0.75656(11) 0.0236(4) Uani 1 1 d .
C3 C 0.28175(19) 0.05076(12) 0.81297(11) 0.0250(4) Uani 1 1 d .
C4 C 0.17565(19) 0.25346(11) 0.72898(12) 0.0239(4) Uani 1 1 d .
C5 C 0.0453(2) 0.26262(13) 0.73860(12) 0.0304(4) Uani 1 1 d .
H5A H 0.0096 0.2247 0.7671 0.037 Uiso 1 1 calc R
C6 C -0.0323(2) 0.32643(14) 0.70699(14) 0.0386(5) Uani 1 1 d .
H6A H -0.1208 0.3322 0.7143 0.046 Uiso 1 1 calc R
C7 C 0.0175(3) 0.38209(14) 0.66474(15) 0.0409(5) Uani 1 1 d .
H7A H -0.0366 0.4256 0.6424 0.049 Uiso 1 1 calc R
C8 C 0.1471(3) 0.37322(14) 0.65570(17) 0.0433(6) Uani 1 1 d .
H8A H 0.1815 0.4102 0.6257 0.052 Uiso 1 1 calc R
C9 C 0.2271(2) 0.31103(13) 0.68989(14) 0.0339(4) Uani 1 1 d .
H9A H 0.3184 0.3078 0.6865 0.041 Uiso 1 1 calc R
C10 C -0.0983(3) 0.0623(2) 0.69886(19) 0.0580(8) Uani 1 1 d .
H10A H -0.1681 0.0442 0.6528 0.087 Uiso 1 1 calc R
H10B H -0.1272 0.1116 0.7175 0.087 Uiso 1 1 calc R
H10C H -0.0851 0.0231 0.7407 0.087 Uiso 1 1 calc R
C11 C 0.1145(3) -0.01689(16) 0.63439(18) 0.0567(8) Uani 1 1 d .
H11A H 0.1240 -0.0568 0.6753 0.085 Uiso 1 1 calc R
H11B H 0.2012 -0.0104 0.6210 0.085 Uiso 1 1 calc R
H11C H 0.0446 -0.0330 0.5875 0.085 Uiso 1 1 calc R
C12 C 0.0339(3) 0.14586(16) 0.58507(14) 0.0437(6) Uani 1 1 d .
H12A H 0.1206 0.1585 0.5738 0.066 Uiso 1 1 calc R
H12B H -0.0085 0.1938 0.5975 0.066 Uiso 1 1 calc R
H12C H -0.0263 0.1209 0.5389 0.066 Uiso 1 1 calc R
C13 C 0.3607(2) 0.28735(13) 0.93276(12) 0.0297(4) Uani 1 1 d .
C14 C 0.5033(2) 0.29457(12) 0.96120(12) 0.0286(4) Uani 1 1 d .
C15 C 0.5533(2) 0.22403(12) 1.00281(11) 0.0254(4) Uani 1 1 d .
C16 C 0.4405(2) 0.17450(11) 0.99909(11) 0.0245(4) Uani 1 1 d .
C17 C 0.3221(2) 0.21313(13) 0.95538(11) 0.0267(4) Uani 1 1 d .
C18 C 0.2682(3) 0.35359(16) 0.89733(15) 0.0504(7) Uani 1 1 d .
H18A H 0.1754 0.3340 0.8774 0.076 Uiso 1 1 calc R
H18B H 0.2988 0.3765 0.8539 0.076 Uiso 1 1 calc R
H18C H 0.2702 0.3934 0.9376 0.076 Uiso 1 1 calc R
C19 C 0.5799(3) 0.36978(14) 0.96364(16) 0.0479(7) Uani 1 1 d .
H19A H 0.5728 0.3876 0.9098 0.072 Uiso 1 1 calc R
H19B H 0.6756 0.3614 0.9909 0.072 Uiso 1 1 calc R
H19C H 0.5414 0.4093 0.9917 0.072 Uiso 1 1 calc R
C20 C 0.6921(2) 0.21178(17) 1.05613(13) 0.0402(5) Uani 1 1 d .
H20A H 0.6982 0.2372 1.1068 0.060 Uiso 1 1 calc R
H20B H 0.7599 0.2344 1.0321 0.060 Uiso 1 1 calc R
H20C H 0.7092 0.1558 1.0644 0.060 Uiso 1 1 calc R
C21 C 0.4424(3) 0.09669(13) 1.03784(13) 0.0372(5) Uani 1 1 d .
H21A H 0.3967 0.1006 1.0802 0.056 Uiso 1 1 calc R
H21B H 0.5366 0.0801 1.0597 0.056 Uiso 1 1 calc R
H21C H 0.3953 0.0584 0.9989 0.056 Uiso 1 1 calc R
C22 C 0.1809(2) 0.18273(18) 0.94365(14) 0.0446(6) Uani 1 1 d .
H22A H 0.1772 0.1282 0.9267 0.067 Uiso 1 1 calc R
H22B H 0.1183 0.2138 0.9033 0.067 Uiso 1 1 calc R
H22C H 0.1545 0.1863 0.9932 0.067 Uiso 1 1 calc R
C23 C 0.5946(2) 0.11084(11) 0.77966(12) 0.0242(4) Uani 1 1 d .
C24 C 0.54018(19) 0.17754(12) 0.73436(11) 0.0240(4) Uani 1 1 d .
C25 C 0.6043(2) 0.24492(11) 0.77593(11) 0.0233(4) Uani 1 1 d .
C26 C 0.69991(19) 0.21903(12) 0.84534(12) 0.0236(4) Uani 1 1 d .
C27 C 0.69092(19) 0.13607(11) 0.84869(12) 0.0248(4) Uani 1 1 d .
C28 C 0.5628(2) 0.02777(12) 0.75518(15) 0.0354(5) Uani 1 1 d .
H28A H 0.6271 0.0092 0.7265 0.053 Uiso 1 1 calc R
H28B H 0.4703 0.0244 0.7211 0.053 Uiso 1 1 calc R
H28C H 0.5703 -0.0046 0.8020 0.053 Uiso 1 1 calc R
C29 C 0.4530(2) 0.17309(14) 0.65127(12) 0.0324(5) Uani 1 1 d .
H29A H 0.5036 0.1474 0.6180 0.049 Uiso 1 1 calc R
H29B H 0.4277 0.2259 0.6315 0.049 Uiso 1 1 calc R
H29C H 0.3708 0.1431 0.6501 0.049 Uiso 1 1 calc R
C30 C 0.5894(2) 0.32823(12) 0.74786(14) 0.0325(5) Uani 1 1 d .
H30A H 0.5288 0.3561 0.7736 0.049 Uiso 1 1 calc R
H30B H 0.5510 0.3293 0.6907 0.049 Uiso 1 1 calc R
H30C H 0.6785 0.3535 0.7610 0.049 Uiso 1 1 calc R
C31 C 0.8123(2) 0.26777(13) 0.89437(13) 0.0322(4) Uani 1 1 d .
H31A H 0.8836 0.2743 0.8668 0.048 Uiso 1 1 calc R
H31B H 0.8503 0.2419 0.9450 0.048 Uiso 1 1 calc R
H31C H 0.7767 0.3190 0.9034 0.048 Uiso 1 1 calc R
C32 C 0.7795(2) 0.08359(13) 0.90923(14) 0.0370(5) Uani 1 1 d .
H32A H 0.7233 0.0438 0.9254 0.055 Uiso 1 1 calc R
H32B H 0.8262 0.1146 0.9551 0.055 Uiso 1 1 calc R
H32C H 0.8467 0.0582 0.8866 0.055 Uiso 1 1 calc R
Hf1 Hf 0.466014(7) 0.184419(4) 0.861365(4) 0.01768(2) Uani 1 1 d .
O1 O 0.39722(13) 0.07349(7) 0.86288(8) 0.0229(3) Uani 1 1 d .
O2 O 0.23738(17) -0.01499(9) 0.81544(11) 0.0397(4) Uani 1 1 d .
Si1 Si 0.06440(6) 0.07738(4) 0.67133(4) 0.03148(12) Uani 1 1 d .

loop_
_atom_site_aniso_label
_atom_site_aniso_U_11
_atom_site_aniso_U_22
_atom_site_aniso_U_33
_atom_site_aniso_U_23
_atom_site_aniso_U_13
_atom_site_aniso_U_12
C1 0.0203(8) 0.0243(8) 0.0168(7) 0.0006(7) 0.0051(6) 0.0021(7)
C2 0.0205(9) 0.0266(9) 0.0240(9) -0.0003(7) 0.0064(7) -0.0001(7)
C3 0.0248(9) 0.0246(9) 0.0261(9) 0.0012(8) 0.0077(7) -0.0016(7)
C4 0.0221(9) 0.0175(8) 0.0339(10) -0.0032(7) 0.0104(8) 0.0006(7)
C5 0.0263(10) 0.0373(11) 0.0266(10) -0.0043(8) 0.0050(8) 0.0012(8)
C6 0.0269(10) 0.0492(14) 0.0368(11) -0.0108(10) 0.0031(9) 0.0109(10)
C7 0.0403(13) 0.0324(11) 0.0431(13) -0.0003(10) -0.0013(10) 0.0149(10)
C8 0.0457(14) 0.0285(11) 0.0541(15) 0.0092(11) 0.0102(12) 0.0036(10)
C9 0.0270(10) 0.0325(10) 0.0413(12) 0.0039(10) 0.0076(8) 0.0036(9)
C10 0.0384(14) 0.0675(19) 0.0656(19) -0.0030(16) 0.0091(13) -0.0170(14)
C11 0.073(2) 0.0391(14) 0.0472(15) -0.0125(12) -0.0041(14) 0.0100(14)
C12 0.0490(15) 0.0453(14) 0.0286(11) -0.0020(10) -0.0048(10) 0.0038(11)
C13 0.0364(11) 0.0312(10) 0.0212(9) -0.0030(8) 0.0067(8) 0.0108(9)
C14 0.0393(11) 0.0280(10) 0.0208(9) -0.0049(7) 0.0119(8) -0.0043(8)
C15 0.0242(9) 0.0345(10) 0.0166(8) -0.0028(7) 0.0039(7) 0.0008(8)
C16 0.0289(9) 0.0290(10) 0.0164(8) -0.0025(7) 0.0075(7) -0.0002(8)
C17 0.0227(9) 0.0388(10) 0.0198(9) -0.0051(8) 0.0077(7) 0.0011(8)
C18 0.0677(18) 0.0446(14) 0.0338(12) -0.0047(11) 0.0040(12) 0.0299(13)
C19 0.0733(19) 0.0335(12) 0.0440(14) -0.0128(11) 0.0281(13) -0.0164(12)
C20 0.0252(10) 0.0675(16) 0.0239(10) -0.0022(10) -0.0005(8) -0.0004(10)
C21 0.0562(15) 0.0348(11) 0.0221(10) 0.0046(8) 0.0128(10) -0.0023(10)
C22 0.0249(10) 0.0799(18) 0.0325(11) -0.0071(13) 0.0137(9) -0.0047(12)
C23 0.0239(9) 0.0245(9) 0.0272(9) -0.0035(7) 0.0121(8) 0.0009(7)
C24 0.0233(8) 0.0313(10) 0.0200(8) -0.0007(8) 0.0104(7) -0.0005(8)
C25 0.0225(9) 0.0250(9) 0.0250(9) 0.0031(7) 0.0109(7) 0.0005(7)
C26 0.0197(9) 0.0269(9) 0.0250(9) -0.0002(8) 0.0071(7) -0.0004(7)
C27 0.0215(9) 0.0254(9) 0.0288(10) 0.0005(8) 0.0088(7) 0.0039(7)
C28 0.0399(12) 0.0269(10) 0.0430(13) -0.0106(9) 0.0173(10) -0.0015(9)
C29 0.0344(11) 0.0446(13) 0.0195(9) -0.0013(8) 0.0093(8) -0.0027(9)
C30 0.0330(11) 0.0296(11) 0.0373(11) 0.0090(9) 0.0136(9) -0.0006(8)
C31 0.0240(10) 0.0366(11) 0.0352(11) -0.0035(9) 0.0061(8) -0.0056(9)
C32 0.0358(12) 0.0333(11) 0.0394(12) 0.0055(9) 0.0055(9) 0.0112(9)
Hf1 0.01718(3) 0.02021(3) 0.01536(3) 0.00012(3) 0.00369(2) 0.00058(3)
O1 0.0246(7) 0.0214(6) 0.0213(6) 0.0033(5) 0.0037(5) -0.0003(5)
O2 0.0373(9) 0.0281(8) 0.0495(10) 0.0066(7) 0.0035(7) -0.0103(7)
Si1 0.0273(3) 0.0307(3) 0.0313(3) -0.0036(2) -0.0017(2) -0.0014(2)

loop_
_atom_type_symbol
_atom_type_description
_atom_type_scat_dispersion_real
_atom_type_scat_dispersion_imag
_atom_type_scat_source
C C 0.0033 0.0016 'International Tables Vol C Tables 4.2.6.8 and 6.1.1.4'
H H 0.0000 0.0000 'International Tables Vol C Tables 4.2.6.8 and 6.1.1.4'
O O 0.0106 0.0060 'International Tables Vol C Tables 4.2.6.8 and 6.1.1.4'
Si Si 0.0817 0.0704 'International Tables Vol C Tables 4.2.6.8 and 6.1.1.4'
Hf Hf -0.5830 6.1852 'International Tables Vol C Tables 4.2.6.8 and 6.1.1.4'

loop_
_geom_angle_atom_site_label_1
_geom_angle_atom_site_label_2
_geom_angle_atom_site_label_3
_geom_angle
C2 C1 C4 118.99(16)
C2 C1 Hf1 110.64(13)
C4 C1 Hf1 130.30(13)
C1 C2 C3 115.55(17)
C1 C2 Si1 127.55(15)
C3 C2 Si1 116.77(14)
O2 C3 O1 121.33(18)
O2 C3 C2 123.02(18)
O1 C3 C2 115.61(16)
C9 C4 C5 118.60(19)
C9 C4 C1 123.02(17)
C5 C4 C1 117.98(17)
C6 C5 C4 120.4(2)
C5 C6 C7 120.7(2)
C8 C7 C6 118.8(2)
C7 C8 C9 120.7(2)
C8 C9 C4 120.6(2)
C14 C13 C17 108.31(18)
C14 C13 C18 123.8(2)
C17 C13 C18 127.1(2)
C14 C13 Hf1 73.11(11)
C17 C13 Hf1 72.69(11)
C18 C13 Hf1 127.96(15)
C13 C14 C15 107.62(18)
C13 C14 C19 124.4(2)
C15 C14 C19 126.5(2)
C13 C14 Hf1 74.65(12)
C15 C14 Hf1 72.32(11)
C19 C14 Hf1 129.85(14)
C16 C15 C14 107.69(18)
C16 C15 C20 124.72(19)
C14 C15 C20 126.2(2)
C16 C15 Hf1 73.62(10)
C14 C15 Hf1 74.62(11)
C20 C15 Hf1 128.15(14)
C17 C16 C15 108.22(18)
C17 C16 C21 124.9(2)
C15 C16 C21 126.75(19)
C17 C16 Hf1 74.46(11)
C15 C16 Hf1 73.56(10)
C21 C16 Hf1 120.54(13)
C16 C17 C13 108.16(18)
C16 C17 C22 124.6(2)
C13 C17 C22 127.0(2)
C16 C17 Hf1 72.90(10)
C13 C17 Hf1 74.94(11)
C22 C17 Hf1 122.99(14)
C27 C23 C24 108.54(17)
C27 C23 C28 125.90(19)
C24 C23 C28 125.40(19)
C27 C23 Hf1 72.92(10)
C24 C23 Hf1 74.49(10)
C28 C23 Hf1 122.25(14)
C23 C24 C25 107.62(17)
C23 C24 C29 123.42(18)
C25 C24 C29 127.92(18)
C23 C24 Hf1 72.91(10)
C25 C24 Hf1 73.38(10)
C29 C24 Hf1 128.43(13)
C26 C25 C24 107.91(17)
C26 C25 C30 124.48(19)
C24 C25 C30 127.15(19)
C26 C25 Hf1 74.11(11)
C24 C25 Hf1 73.89(10)
C30 C25 Hf1 123.93(13)
C25 C26 C27 108.02(17)
C25 C26 C31 124.93(19)
C27 C26 C31 125.43(19)
C25 C26 Hf1 73.39(11)
C27 C26 Hf1 72.00(11)
C31 C26 Hf1 131.75(13)
C23 C27 C26 107.84(17)
C23 C27 C32 125.46(19)
C26 C27 C32 126.31(19)
C23 C27 Hf1 74.32(11)
C26 C27 Hf1 75.18(11)
C32 C27 Hf1 122.06(14)
O1 Hf1 C1 76.16(6)
O1 Hf1 C27 91.10(6)
C1 Hf1 C27 129.58(6)
O1 Hf1 C15 105.97(6)
C1 Hf1 C15 135.77(6)
C27 Hf1 C15 94.65(6)
O1 Hf1 C16 78.50(6)
C1 Hf1 C16 111.71(6)
C27 Hf1 C16 113.05(7)
C15 Hf1 C16 32.82(6)
O1 Hf1 C23 76.82(6)
C1 Hf1 C23 97.17(6)
C27 Hf1 C23 32.75(6)
C15 Hf1 C23 126.72(7)
C16 Hf1 C23 135.79(6)
O1 Hf1 C17 84.95(6)
C1 Hf1 C17 82.67(6)
C27 Hf1 C17 145.50(7)
C15 Hf1 C17 54.21(6)
C16 Hf1 C17 32.64(6)
C23 Hf1 C17 161.20(7)
O1 Hf1 C25 129.69(6)
C1 Hf1 C25 97.57(6)
C27 Hf1 C25 54.44(6)
C15 Hf1 C25 111.66(7)
C16 Hf1 C25 144.48(7)
C23 Hf1 C25 54.15(6)
C17 Hf1 C25 144.62(7)
O1 Hf1 C14 132.65(6)
C1 Hf1 C14 114.97(7)
C27 Hf1 C14 109.39(7)
C15 Hf1 C14 33.06(7)
C16 Hf1 C14 54.32(6)
C23 Hf1 C14 139.45(7)
C17 Hf1 C14 53.90(7)
C25 Hf1 C14 95.74(7)
O1 Hf1 C24 98.70(6)
C1 Hf1 C24 79.27(6)
C27 Hf1 C24 54.33(6)
C15 Hf1 C24 140.78(6)
C16 Hf1 C24 167.25(6)
C23 Hf1 C24 32.60(6)
C17 Hf1 C24 160.09(7)
C25 Hf1 C24 32.74(6)
C14 Hf1 C24 128.14(7)
O1 Hf1 C26 123.88(6)
C1 Hf1 C26 129.57(6)
C27 Hf1 C26 32.82(6)
C15 Hf1 C26 86.90(6)
C16 Hf1 C26 117.31(6)
C23 Hf1 C26 53.96(6)
C17 Hf1 C26 138.40(7)
C25 Hf1 C26 32.50(6)
C14 Hf1 C26 85.84(7)
C24 Hf1 C26 53.92(6)
O1 Hf1 C13 116.65(7)
C1 Hf1 C13 84.86(7)
C27 Hf1 C13 141.60(7)
C15 Hf1 C13 54.01(7)
C16 Hf1 C13 53.85(7)
C23 Hf1 C13 166.38(7)
C17 Hf1 C13 32.37(7)
C25 Hf1 C13 112.26(7)
C14 Hf1 C13 32.24(7)
C24 Hf1 C13 136.29(7)
C26 Hf1 C13 114.80(7)
C3 O1 Hf1 121.01(12)
C11 Si1 C10 108.31(16)
C11 Si1 C12 105.22(13)
C10 Si1 C12 108.97(14)
C11 Si1 C2 108.66(11)
C10 Si1 C2 113.41(12)
C12 Si1 C2 111.89(10)

loop_
_geom_bond_atom_site_label_1
_geom_bond_atom_site_label_2
_geom_bond_distance
C1 C2 1.363(3)
C1 C4 1.512(3)
C1 Hf1 2.2924(17)
C2 C3 1.504(3)
C2 Si1 1.904(2)
C3 O2 1.220(2)
C3 O1 1.332(2)
C4 C9 1.383(3)
C4 C5 1.393(3)
C5 C6 1.380(3)
C6 C7 1.385(4)
C7 C8 1.381(4)
C8 C9 1.383(3)
C10 Si1 1.865(3)
C11 Si1 1.863(3)
C12 Si1 1.880(3)
C13 C14 1.416(3)
C13 C17 1.419(3)
C13 C18 1.505(3)
C13 Hf1 2.560(2)
C14 C15 1.437(3)
C14 C19 1.503(3)
C14 Hf1 2.5402(19)
C15 C16 1.419(3)
C15 C20 1.497(3)
C15 Hf1 2.5102(18)
C16 C17 1.417(3)
C16 C21 1.496(3)
C16 Hf1 2.5110(18)
C17 C22 1.496(3)
C17 Hf1 2.5311(19)
C23 C27 1.418(3)
C23 C24 1.422(3)
C23 C28 1.499(3)
C23 Hf1 2.5226(18)
C24 C25 1.431(3)
C24 C29 1.503(3)
C24 Hf1 2.5431(17)
C25 C26 1.422(3)
C25 C30 1.506(3)
C25 Hf1 2.5365(18)
C26 C27 1.428(3)
C26 C31 1.498(3)
C26 Hf1 2.5459(19)
C27 C32 1.504(3)
C27 Hf1 2.5046(19)
Hf1 O1 2.0300(13)
